data_7032655
loop_
_publ_author_name
'Muraoka, Takako'
'Abe, Keisuke'
'Kimura, Haruhiko'
'Haga, Youhei'
'Ueno, Keiji'
'Sunada, Yusuke'

_publ_section_title
;
 Synthesis, structures, and reactivity of the base-stabilized silanone
 molybdenum complexes.
;
_journal_issue 44
_journal_name_full 'Dalton transactions (Cambridge, England : 2003)'
_journal_page_first 16610
_journal_page_last 16613
_journal_paper_doi 10.1039/c4dt02159b
_journal_volume 43
_journal_year 2014
_chemical_formula_moiety 'C22 H34 Mo N2 O2 Si'
_chemical_formula_sum 'C22 H34 Mo N2 O2 Si'
_chemical_formula_weight 482.54
_chemical_name_systematic
;
 ?
;
_space_group_crystal_system triclinic
_space_group_IT_number 2
_space_group_name_Hall '-P 1'
_space_group_name_H-M_alt 'P -1'
_symmetry_space_group_name_Hall '-P 1'
_symmetry_space_group_name_H-M 'P -1'
_atom_sites_solution_hydrogens geom
_atom_sites_solution_primary direct
_atom_sites_solution_secondary difmap
_audit_creation_method SHELXL-2013
_cell_angle_alpha 100.209(2)
_cell_angle_beta 96.929(2)
_cell_angle_gamma 110.704(3)
_cell_formula_units_Z 2
_cell_length_a 8.8649(10)
_cell_length_b 9.3915(10)
_cell_length_c 15.3505(15)
_cell_measurement_reflns_used 10702
_cell_measurement_temperature 150(2)
_cell_measurement_theta_max 32.0307
_cell_measurement_theta_min 1.3758
_cell_volume 1153.0(2)
_computing_cell_refinement 'CrystalClear (Rigaku Corp., 2000)'
_computing_data_collection 'CrystalClear (Rigaku Corp., 2000)'
_computing_data_reduction 'CrystalClear (Rigaku Corp., 2000)'
_computing_molecular_graphics 'ORTEP-3 for Windows (Farrugia, 2012)'
_computing_publication_material 'WinGX publication routines (Farrugia, 2012)'
_computing_structure_refinement 'SHELXL-2013 (Sheldrick, 2013)'
_computing_structure_solution 'SIR-92 (Altomare et al., 1994)'
_diffrn_ambient_temperature 150(2)
_diffrn_detector_area_resol_mean 10.000
_diffrn_measured_fraction_theta_full 0.923
_diffrn_measured_fraction_theta_max 0.923
_diffrn_measurement_device_type 'Rigaku RAXIS-IV Imaging Plate'
_diffrn_measurement_method dtintegrate.ref
_diffrn_radiation_monochromator graphite
_diffrn_radiation_type MoK\a
_diffrn_radiation_wavelength 0.71073
_diffrn_reflns_av_R_equivalents 0.0254
_diffrn_reflns_av_unetI/netI 0.0337
_diffrn_reflns_Laue_measured_fraction_full 0.923
_diffrn_reflns_Laue_measured_fraction_max 0.923
_diffrn_reflns_limit_h_max 11
_diffrn_reflns_limit_h_min -11
_diffrn_reflns_limit_k_max 12
_diffrn_reflns_limit_k_min -12
_diffrn_reflns_limit_l_max 19
_diffrn_reflns_limit_l_min -19
_diffrn_reflns_number 10633
_diffrn_reflns_point_group_measured_fraction_full 0.923
_diffrn_reflns_point_group_measured_fraction_max 0.923
_diffrn_reflns_theta_full 27.500
_diffrn_reflns_theta_max 27.496
_diffrn_reflns_theta_min 1.375
_diffrn_source 'Rotating Anode'
_exptl_absorpt_coefficient_mu 0.640
_exptl_absorpt_correction_T_max 1.0000
_exptl_absorpt_correction_T_min 0.8470
_exptl_absorpt_correction_type multi-scan
_exptl_absorpt_process_details 'REQAB (Rigaku, 1998)'
_exptl_crystal_colour Yellow
_exptl_crystal_density_diffrn 1.390
_exptl_crystal_density_method 'not measured'
_exptl_crystal_description Block
_exptl_crystal_F_000 504
_exptl_crystal_size_max 0.250
_exptl_crystal_size_mid 0.200
_exptl_crystal_size_min 0.150
_refine_diff_density_max 0.527
_refine_diff_density_min -0.680
_refine_diff_density_rms 0.073
_refine_ls_extinction_method none
_refine_ls_goodness_of_fit_ref 1.152
_refine_ls_hydrogen_treatment constr
_refine_ls_matrix_type full
_refine_ls_number_parameters 359
_refine_ls_number_reflns 4888
_refine_ls_number_restraints 192
_refine_ls_restrained_S_all 1.162
_refine_ls_R_factor_all 0.0287
_refine_ls_R_factor_gt 0.0284
_refine_ls_shift/su_max 0.000
_refine_ls_shift/su_mean 0.000
_refine_ls_structure_factor_coef Fsqd
_refine_ls_weighting_details 'w=1/[\s^2^(Fo^2^)+(0.0302P)^2^+0.7403P] where P=(Fo^2^+2Fc^2^)/3'
_refine_ls_weighting_scheme calc
_refine_ls_wR_factor_gt 0.0743
_refine_ls_wR_factor_ref 0.0745
_reflns_Friedel_coverage 0.000
_reflns_number_gt 4855
_reflns_number_total 4888
_reflns_threshold_expression 'I > 2\s(I)'
_cod_data_source_file c4dt02159b2.cif
_cod_data_source_block 3
_cod_depositor_comments
;
The following automatic conversions were performed:

'_exptl_absorpt_correction_type' value 'Multi-scan' changed to
'multi-scan' according to
/usr/data/users/saulius/crontab/automatic-downloads/rss-feeds/RSC/lib/dictionaries/cif_core.dic
dictionary named 'cif_core.dic' version 2.4.2 from 2011-04-26.

Automatic conversion script
Id: cif_fix_values 2827 2014-09-09 07:05:25Z andrius 

 Adding full bibliography for 7032653--7032655.cif.
;
_cod_database_code 7032655
_shelx_space_group_comment
;
The symmetry employed for this shelxl refinement is uniquely defined
by the following loop, which should always be used as a source of
symmetry information in preference to the above space-group names.
They are only intended as comments.
;
_shelx_estimated_absorpt_t_min 0.856
_shelx_estimated_absorpt_t_max 0.910
_shelxl_version_number 2013-4

loop_
_space_group_symop_operation_xyz
'x, y, z'
'-x, -y, -z'

loop_
_atom_site_label
_atom_site_type_symbol
_atom_site_fract_x
_atom_site_fract_y
_atom_site_fract_z
_atom_site_U_iso_or_equiv
_atom_site_adp_type
_atom_site_occupancy
_atom_site_site_symmetry_order
_atom_site_calc_flag
_atom_site_refinement_flags_posn
_atom_site_refinement_flags_adp
_atom_site_refinement_flags_occupancy
_atom_site_disorder_assembly
_atom_site_disorder_group
Mo1 Mo 0.00562(2) 0.34156(2) 0.23107(2) 0.01681(6) Uani 1 1 d . . . . .
Si1 Si -0.25480(7) 0.09067(7) 0.22124(4) 0.02248(12) Uani 1 1 d . . . . .
O1 O 0.1000(3) 0.0509(2) 0.21364(17) 0.0548(6) Uani 1 1 d . . . . .
O2 O -0.1574(2) 0.3713(2) 0.39816(12) 0.0393(4) Uani 1 1 d . . . . .
N1 N 0.2402(2) 0.47072(19) 0.33311(11) 0.0195(3) Uani 1 1 d . . . . .
N2 N 0.6962(2) 0.7622(2) 0.50229(12) 0.0299(4) Uani 1 1 d . . . . .
C1 C 0.0635(3) 0.1582(3) 0.22497(16) 0.0282(5) Uani 1 1 d . . . . .
C2 C -0.0956(3) 0.3555(2) 0.33608(14) 0.0236(4) Uani 1 1 d . . . . .
C3 C -0.2373(4) -0.0087(3) 0.3174(2) 0.0441(7) Uani 1 1 d . . . . .
H3A H -0.3372 -0.1029 0.3088 0.066 Uiso 1 1 calc R U . . .
H3B H -0.2242 0.0635 0.3749 0.066 Uiso 1 1 calc R U . . .
H3C H -0.1416 -0.0380 0.3180 0.066 Uiso 1 1 calc R U . . .
C4 C -0.3066(3) -0.0735(3) 0.11781(19) 0.0392(6) Uani 1 1 d . . . . .
H4A H -0.3910 -0.1685 0.1259 0.059 Uiso 1 1 calc R U . . .
H4B H -0.2075 -0.0936 0.1092 0.059 Uiso 1 1 calc R U . . .
H4C H -0.3482 -0.0437 0.0647 0.059 Uiso 1 1 calc R U . . .
C5 C -0.4527(3) 0.1246(3) 0.2253(2) 0.0402(6) Uani 1 1 d . . . . .
H5A H -0.4921 0.1426 0.1674 0.060 Uiso 1 1 calc R U . . .
H5B H -0.4321 0.2164 0.2738 0.060 Uiso 1 1 calc R U . . .
H5C H -0.5361 0.0323 0.2367 0.060 Uiso 1 1 calc R U . . .
C6 C 0.3804(3) 0.4467(2) 0.32527(14) 0.0231(4) Uani 1 1 d . . . . .
H6 H 0.3735 0.3612 0.2792 0.028 Uiso 1 1 calc R U . . .
C7 C 0.5319(3) 0.5374(3) 0.37934(14) 0.0248(4) Uani 1 1 d . . . . .
H7 H 0.6248 0.5128 0.3702 0.030 Uiso 1 1 calc R U . . .
C8 C 0.5500(3) 0.6669(2) 0.44843(13) 0.0226(4) Uani 1 1 d . . . . .
C9 C 0.4029(3) 0.6891(3) 0.45863(14) 0.0274(4) Uani 1 1 d . . . . .
H9 H 0.4051 0.7721 0.5049 0.033 Uiso 1 1 calc R U . . .
C10 C 0.2570(3) 0.5910(3) 0.40175(14) 0.0248(4) Uani 1 1 d . . . . .
H10 H 0.1606 0.6090 0.4113 0.030 Uiso 1 1 calc R U . . .
C11 C 0.8474(3) 0.7408(3) 0.48901(17) 0.0351(5) Uani 1 1 d . . . . .
H11A H 0.8276 0.6291 0.4777 0.053 Uiso 1 1 calc R U . . .
H11B H 0.9333 0.7979 0.5433 0.053 Uiso 1 1 calc R U . . .
H11C H 0.8831 0.7811 0.4371 0.053 Uiso 1 1 calc R U . . .
C12 C 0.7112(3) 0.9028(3) 0.56630(17) 0.0431(6) Uani 1 1 d . . . . .
H12A H 0.6809 0.9725 0.5337 0.065 Uiso 1 1 calc R U . . .
H12B H 0.8251 0.9567 0.5997 0.065 Uiso 1 1 calc R U . . .
H12C H 0.6378 0.8741 0.6087 0.065 Uiso 1 1 calc R U . . .
C13 C -0.1431(6) 0.3786(9) 0.1035(5) 0.0447(15) Uani 0.694(4) 1 d D U P A 1
C14 C -0.0609(8) 0.5282(6) 0.1640(4) 0.0402(10) Uani 0.694(4) 1 d D U P A 1
C15 C 0.1101(6) 0.5668(5) 0.1694(4) 0.0326(11) Uani 0.694(4) 1 d D U P A 1
C16 C 0.1339(6) 0.4407(7) 0.1145(3) 0.0364(10) Uani 0.694(4) 1 d D U P A 1
C17 C -0.0224(8) 0.3241(6) 0.0727(3) 0.0468(12) Uani 0.694(4) 1 d D U P A 1
C18 C -0.3234(6) 0.3042(9) 0.0600(5) 0.092(3) Uani 0.694(4) 1 d D U P A 1
H18A H -0.3402 0.3351 0.0030 0.137 Uiso 0.694(4) 1 calc R U P A 1
H18B H -0.3871 0.3394 0.1006 0.137 Uiso 0.694(4) 1 calc R U P A 1
H18C H -0.3600 0.1900 0.0481 0.137 Uiso 0.694(4) 1 calc R U P A 1
C19 C -0.1403(8) 0.6318(7) 0.2063(5) 0.0802(19) Uani 0.694(4) 1 d D U P A 1
H19A H -0.0624 0.7101 0.2586 0.120 Uiso 0.694(4) 1 calc R U P A 1
H19B H -0.2383 0.5683 0.2259 0.120 Uiso 0.694(4) 1 calc R U P A 1
H19C H -0.1722 0.6848 0.1621 0.120 Uiso 0.694(4) 1 calc R U P A 1
C20 C 0.2439(6) 0.7213(5) 0.2185(3) 0.0554(13) Uani 0.694(4) 1 d D U P A 1
H20A H 0.2664 0.7922 0.1777 0.083 Uiso 0.694(4) 1 calc R U P A 1
H20B H 0.3441 0.7048 0.2394 0.083 Uiso 0.694(4) 1 calc R U P A 1
H20C H 0.2085 0.7676 0.2706 0.083 Uiso 0.694(4) 1 calc R U P A 1
C21 C 0.2962(6) 0.4380(7) 0.0947(3) 0.0608(14) Uani 0.694(4) 1 d D U P A 1
H21A H 0.2997 0.3354 0.0966 0.091 Uiso 0.694(4) 1 calc R U P A 1
H21B H 0.3868 0.5198 0.1402 0.091 Uiso 0.694(4) 1 calc R U P A 1
H21C H 0.3072 0.4571 0.0346 0.091 Uiso 0.694(4) 1 calc R U P A 1
C22 C -0.0498(8) 0.1820(7) -0.0018(3) 0.091(2) Uani 0.694(4) 1 d D U P A 1
H22A H -0.0444 0.2124 -0.0596 0.136 Uiso 0.694(4) 1 calc R U P A 1
H22B H -0.1581 0.1008 -0.0057 0.136 Uiso 0.694(4) 1 calc R U P A 1
H22C H 0.0357 0.1412 0.0118 0.136 Uiso 0.694(4) 1 calc R U P A 1
C33 C -0.1328(11) 0.4657(13) 0.1543(6) 0.0270(16) Uani 0.306(4) 1 d D U P A 2
C34 C 0.0251(13) 0.5767(7) 0.1965(4) 0.0172(13) Uani 0.306(4) 1 d D U P A 2
C35 C 0.1411(10) 0.5258(11) 0.1580(7) 0.0189(17) Uani 0.306(4) 1 d D U P A 2
C36 C 0.0542(16) 0.3844(11) 0.0934(5) 0.0191(15) Uani 0.306(4) 1 d D U P A 2
C37 C -0.1139(16) 0.3437(12) 0.0914(8) 0.022(2) Uani 0.306(4) 1 d D U P A 2
C38 C -0.2892(12) 0.4917(15) 0.1650(8) 0.057(3) Uani 0.306(4) 1 d D U P A 2
H38A H -0.2816 0.5392 0.2285 0.085 Uiso 0.306(4) 1 calc R U P A 2
H38B H -0.3833 0.3911 0.1461 0.085 Uiso 0.306(4) 1 calc R U P A 2
H38C H -0.3040 0.5618 0.1274 0.085 Uiso 0.306(4) 1 calc R U P A 2
C39 C 0.0685(16) 0.7349(9) 0.2606(5) 0.050(3) Uani 0.306(4) 1 d D U P A 2
H39A H 0.0626 0.8114 0.2258 0.076 Uiso 0.306(4) 1 calc R U P A 2
H39B H 0.1804 0.7700 0.2959 0.076 Uiso 0.306(4) 1 calc R U P A 2
H39C H -0.0093 0.7253 0.3016 0.076 Uiso 0.306(4) 1 calc R U P A 2
C40 C 0.3251(9) 0.6201(12) 0.1766(7) 0.047(2) Uani 0.306(4) 1 d D U P A 2
H40A H 0.3819 0.5503 0.1589 0.070 Uiso 0.306(4) 1 calc R U P A 2
H40B H 0.3639 0.6703 0.2412 0.070 Uiso 0.306(4) 1 calc R U P A 2
H40C H 0.3484 0.7006 0.1417 0.070 Uiso 0.306(4) 1 calc R U P A 2
C41 C 0.1303(15) 0.2967(11) 0.0321(6) 0.049(3) Uani 0.306(4) 1 d D U P A 2
H41A H 0.0813 0.1847 0.0305 0.073 Uiso 0.306(4) 1 calc R U P A 2
H41B H 0.2492 0.3364 0.0551 0.073 Uiso 0.306(4) 1 calc R U P A 2
H41C H 0.1098 0.3122 -0.0290 0.073 Uiso 0.306(4) 1 calc R U P A 2
C42 C -0.2427(17) 0.2164(12) 0.0166(7) 0.067(4) Uani 0.306(4) 1 d D U P A 2
H42A H -0.2586 0.2589 -0.0361 0.101 Uiso 0.306(4) 1 calc R U P A 2
H42B H -0.3468 0.1779 0.0374 0.101 Uiso 0.306(4) 1 calc R U P A 2
H42C H -0.2064 0.1299 0.0000 0.101 Uiso 0.306(4) 1 calc R U P A 2

loop_
_atom_site_aniso_label
_atom_site_aniso_U_11
_atom_site_aniso_U_22
_atom_site_aniso_U_33
_atom_site_aniso_U_23
_atom_site_aniso_U_13
_atom_site_aniso_U_12
Mo1 0.01459(11) 0.01352(9) 0.01979(9) 0.00433(6) -0.00018(6) 0.00337(7)
Si1 0.0168(3) 0.0172(3) 0.0297(3) 0.0071(2) -0.0001(2) 0.0029(2)
O1 0.0383(12) 0.0278(9) 0.0885(16) -0.0095(10) -0.0145(10) 0.0211(9)
O2 0.0372(11) 0.0478(11) 0.0311(9) 0.0029(8) 0.0136(7) 0.0150(9)
N1 0.0163(9) 0.0167(7) 0.0226(8) 0.0029(6) -0.0001(6) 0.0049(7)
N2 0.0211(10) 0.0321(10) 0.0251(9) -0.0008(7) -0.0041(7) 0.0031(8)
C1 0.0174(11) 0.0226(10) 0.0375(12) -0.0009(9) -0.0036(8) 0.0061(9)
C2 0.0189(11) 0.0194(9) 0.0288(10) 0.0039(8) -0.0005(8) 0.0058(8)
C3 0.0375(16) 0.0303(13) 0.0515(15) 0.0244(11) -0.0065(11) -0.0042(11)
C4 0.0281(14) 0.0233(11) 0.0505(15) -0.0042(10) -0.0078(10) 0.0023(10)
C5 0.0198(13) 0.0466(15) 0.0528(15) 0.0137(12) 0.0088(10) 0.0096(11)
C6 0.0187(11) 0.0188(9) 0.0279(10) 0.0010(8) -0.0008(7) 0.0064(8)
C7 0.0185(11) 0.0241(10) 0.0296(10) 0.0052(8) 0.0002(8) 0.0077(9)
C8 0.0184(11) 0.0230(10) 0.0204(9) 0.0050(7) -0.0014(7) 0.0024(8)
C9 0.0253(12) 0.0251(10) 0.0238(10) -0.0043(8) 0.0015(8) 0.0062(9)
C10 0.0205(11) 0.0246(10) 0.0264(10) 0.0008(8) 0.0024(8) 0.0086(9)
C11 0.0210(13) 0.0353(13) 0.0390(13) 0.0052(10) -0.0061(9) 0.0047(10)
C12 0.0305(15) 0.0432(15) 0.0334(13) -0.0114(11) -0.0038(10) 0.0012(11)
C13 0.021(2) 0.061(4) 0.044(3) 0.040(3) -0.0079(18) -0.002(2)
C14 0.028(3) 0.046(3) 0.060(3) 0.041(2) 0.007(2) 0.016(2)
C15 0.026(2) 0.031(2) 0.039(3) 0.0258(18) 0.0005(18) 0.0012(17)
C16 0.029(2) 0.051(3) 0.026(2) 0.0217(18) 0.0089(17) 0.003(2)
C17 0.041(3) 0.060(3) 0.0188(18) 0.0148(18) 0.0008(17) -0.006(2)
C18 0.031(3) 0.123(5) 0.100(4) 0.090(4) -0.026(2) -0.013(3)
C19 0.083(4) 0.078(4) 0.133(5) 0.075(4) 0.050(4) 0.062(4)
C20 0.051(3) 0.032(2) 0.067(3) 0.0296(19) -0.004(2) -0.0069(18)
C21 0.050(3) 0.090(4) 0.050(2) 0.033(3) 0.030(2) 0.021(3)
C22 0.092(5) 0.109(5) 0.021(2) -0.010(2) 0.018(2) -0.010(3)
C33 0.026(4) 0.037(4) 0.029(3) 0.023(3) 0.009(3) 0.017(3)
C34 0.031(4) 0.014(3) 0.015(3) 0.010(2) 0.010(3) 0.013(3)
C35 0.018(4) 0.020(4) 0.021(3) 0.013(3) 0.008(3) 0.005(3)
C36 0.031(5) 0.016(3) 0.014(3) 0.007(3) 0.011(3) 0.009(3)
C37 0.034(5) 0.012(3) 0.014(3) 0.009(2) -0.004(3) 0.001(3)
C38 0.042(5) 0.092(7) 0.083(7) 0.069(6) 0.033(5) 0.051(5)
C39 0.111(8) 0.020(3) 0.031(4) 0.010(3) 0.016(4) 0.035(4)
C40 0.024(4) 0.056(5) 0.059(5) 0.039(4) 0.011(3) 0.001(4)
C41 0.097(7) 0.040(5) 0.039(4) 0.021(4) 0.039(5) 0.047(5)
C42 0.072(8) 0.045(5) 0.042(5) 0.026(4) -0.033(5) -0.021(5)

loop_
_atom_type_symbol
_atom_type_description
_atom_type_scat_dispersion_real
_atom_type_scat_dispersion_imag
_atom_type_scat_source
C C 0.0033 0.0016 'International Tables Vol C Tables 4.2.6.8 and 6.1.1.4'
H H 0.0000 0.0000 'International Tables Vol C Tables 4.2.6.8 and 6.1.1.4'
N N 0.0061 0.0033 'International Tables Vol C Tables 4.2.6.8 and 6.1.1.4'
O O 0.0106 0.0060 'International Tables Vol C Tables 4.2.6.8 and 6.1.1.4'
Si Si 0.0817 0.0704 'International Tables Vol C Tables 4.2.6.8 and 6.1.1.4'
Mo Mo -1.6832 0.6857 'International Tables Vol C Tables 4.2.6.8 and 6.1.1.4'

loop_
_geom_angle_atom_site_label_1
_geom_angle_atom_site_label_2
_geom_angle_atom_site_label_3
_geom_angle
C2 Mo1 C1 105.64(9)
C2 Mo1 N1 83.56(8)
C1 Mo1 N1 86.03(8)
C2 Mo1 C37 123.2(4)
C1 Mo1 C37 110.5(3)
N1 Mo1 C37 139.9(3)
C2 Mo1 C36 154.7(2)
C1 Mo1 C36 97.56(18)
N1 Mo1 C36 108.4(3)
C37 Mo1 C36 35.6(4)
C2 Mo1 C35 132.2(3)
C1 Mo1 C35 117.6(3)
N1 Mo1 C35 80.2(2)
C37 Mo1 C35 59.7(4)
C36 Mo1 C35 35.7(3)
C2 Mo1 C34 99.43(19)
C1 Mo1 C34 153.6(2)
N1 Mo1 C34 88.8(2)
C37 Mo1 C34 60.0(3)
C36 Mo1 C34 59.8(2)
C35 Mo1 C34 36.1(3)
C2 Mo1 C33 95.2(2)
C1 Mo1 C33 146.0(3)
N1 Mo1 C33 123.3(3)
C37 Mo1 C33 36.3(3)
C36 Mo1 C33 59.5(3)
C35 Mo1 C33 59.3(3)
C34 Mo1 C33 35.3(3)
C2 Mo1 C13 112.48(18)
C1 Mo1 C13 121.8(2)
N1 Mo1 C13 139.06(16)
C2 Mo1 C17 146.61(18)
C1 Mo1 C17 94.15(16)
N1 Mo1 C17 125.16(16)
C13 Mo1 C17 35.1(2)
C2 Mo1 C16 154.30(15)
C1 Mo1 C16 99.07(15)
N1 Mo1 C16 91.30(14)
C13 Mo1 C16 57.56(19)
C17 Mo1 C16 34.43(15)
C2 Mo1 C14 99.81(13)
C1 Mo1 C14 152.25(14)
N1 Mo1 C14 107.93(17)
C13 Mo1 C14 34.68(18)
C17 Mo1 C14 58.14(19)
C16 Mo1 C14 57.85(16)
C4 Si1 C5 104.79(12)
C4 Si1 C3 102.71(13)
C5 Si1 C3 103.43(13)
C4 Si1 Mo1 115.63(9)
C5 Si1 Mo1 115.13(9)
C3 Si1 Mo1 113.62(8)
C10 N1 C6 114.89(17)
C10 N1 Mo1 121.96(13)
C6 N1 Mo1 122.75(13)
C8 N2 C12 120.7(2)
C8 N2 C11 121.14(19)
C12 N2 C11 117.50(19)
O1 C1 Mo1 173.8(2)
O2 C2 Mo1 176.25(19)
Si1 C3 H3A 109.5
Si1 C3 H3B 109.5
H3A C3 H3B 109.5
Si1 C3 H3C 109.5
H3A C3 H3C 109.5
H3B C3 H3C 109.5
Si1 C4 H4A 109.5
Si1 C4 H4B 109.5
H4A C4 H4B 109.5
Si1 C4 H4C 109.5
H4A C4 H4C 109.5
H4B C4 H4C 109.5
Si1 C5 H5A 109.5
Si1 C5 H5B 109.5
H5A C5 H5B 109.5
Si1 C5 H5C 109.5
H5A C5 H5C 109.5
H5B C5 H5C 109.5
N1 C6 C7 124.57(19)
N1 C6 H6 117.7
C7 C6 H6 117.7
C6 C7 C8 120.28(19)
C6 C7 H7 119.9
C8 C7 H7 119.9
N2 C8 C7 122.9(2)
N2 C8 C9 121.84(19)
C7 C8 C9 115.21(18)
C10 C9 C8 120.14(19)
C10 C9 H9 119.9
C8 C9 H9 119.9
N1 C10 C9 124.82(19)
N1 C10 H10 117.6
C9 C10 H10 117.6
N2 C11 H11A 109.5
N2 C11 H11B 109.5
H11A C11 H11B 109.5
N2 C11 H11C 109.5
H11A C11 H11C 109.5
H11B C11 H11C 109.5
N2 C12 H12A 109.5
N2 C12 H12B 109.5
H12A C12 H12B 109.5
N2 C12 H12C 109.5
H12A C12 H12C 109.5
H12B C12 H12C 109.5
C14 C13 C17 108.7(4)
C14 C13 C18 126.5(7)
C17 C13 C18 123.2(7)
C14 C13 Mo1 73.2(3)
C17 C13 Mo1 72.9(3)
C18 C13 Mo1 131.2(4)
C15 C14 C13 107.0(4)
C15 C14 C19 126.5(6)
C13 C14 C19 126.3(6)
C15 C14 Mo1 73.3(2)
C13 C14 Mo1 72.1(3)
C19 C14 Mo1 124.6(3)
C14 C15 C16 108.9(4)
C14 C15 C20 125.5(5)
C16 C15 C20 125.4(5)
C14 C15 Mo1 72.3(2)
C16 C15 Mo1 72.2(2)
C20 C15 Mo1 125.6(3)
C17 C16 C15 108.1(4)
C17 C16 C21 125.1(6)
C15 C16 C21 126.5(5)
C17 C16 Mo1 72.7(2)
C15 C16 Mo1 73.3(3)
C21 C16 Mo1 125.3(3)
C16 C17 C13 107.3(5)
C16 C17 C22 123.9(6)
C13 C17 C22 128.1(6)
C16 C17 Mo1 72.9(2)
C13 C17 Mo1 72.1(3)
C22 C17 Mo1 127.6(4)
C13 C18 H18A 109.5
C13 C18 H18B 109.5
H18A C18 H18B 109.5
C13 C18 H18C 109.5
H18A C18 H18C 109.5
H18B C18 H18C 109.5
C14 C19 H19A 109.5
C14 C19 H19B 109.5
H19A C19 H19B 109.5
C14 C19 H19C 109.5
H19A C19 H19C 109.5
H19B C19 H19C 109.5
C15 C20 H20A 109.5
C15 C20 H20B 109.5
H20A C20 H20B 109.5
C15 C20 H20C 109.5
H20A C20 H20C 109.5
H20B C20 H20C 109.5
C16 C21 H21A 109.5
C16 C21 H21B 109.5
H21A C21 H21B 109.5
C16 C21 H21C 109.5
H21A C21 H21C 109.5
H21B C21 H21C 109.5
C17 C22 H22A 109.5
C17 C22 H22B 109.5
H22A C22 H22B 109.5
C17 C22 H22C 109.5
H22A C22 H22C 109.5
H22B C22 H22C 109.5
C34 C33 C37 107.9(7)
C34 C33 C38 123.3(10)
C37 C33 C38 128.1(11)
C34 C33 Mo1 72.0(4)
C37 C33 Mo1 70.2(6)
C38 C33 Mo1 131.2(6)
C33 C34 C35 107.4(6)
C33 C34 C39 127.5(10)
C35 C34 C39 124.5(9)
C33 C34 Mo1 72.7(4)
C35 C34 Mo1 71.0(5)
C39 C34 Mo1 128.5(5)
C36 C35 C34 108.3(6)
C36 C35 C40 126.4(11)
C34 C35 C40 124.9(9)
C36 C35 Mo1 71.9(5)
C34 C35 Mo1 73.0(4)
C40 C35 Mo1 126.5(6)
C37 C36 C35 108.6(6)
C37 C36 C41 125.9(11)
C35 C36 C41 125.3(12)
C37 C36 Mo1 72.1(6)
C35 C36 Mo1 72.3(5)
C41 C36 Mo1 124.5(5)
C36 C37 C33 107.7(8)
C36 C37 C42 121.9(12)
C33 C37 C42 128.4(13)
C36 C37 Mo1 72.3(5)
C33 C37 Mo1 73.5(6)
C42 C37 Mo1 132.2(8)
C33 C38 H38A 109.5
C33 C38 H38B 109.5
H38A C38 H38B 109.5
C33 C38 H38C 109.5
H38A C38 H38C 109.5
H38B C38 H38C 109.5
C34 C39 H39A 109.5
C34 C39 H39B 109.5
H39A C39 H39B 109.5
C34 C39 H39C 109.5
H39A C39 H39C 109.5
H39B C39 H39C 109.5
C35 C40 H40A 109.5
C35 C40 H40B 109.5
H40A C40 H40B 109.5
C35 C40 H40C 109.5
H40A C40 H40C 109.5
H40B C40 H40C 109.5
C36 C41 H41A 109.5
C36 C41 H41B 109.5
H41A C41 H41B 109.5
C36 C41 H41C 109.5
H41A C41 H41C 109.5
H41B C41 H41C 109.5
C37 C42 H42A 109.5
C37 C42 H42B 109.5
H42A C42 H42B 109.5
C37 C42 H42C 109.5
H42A C42 H42C 109.5
H42B C42 H42C 109.5

loop_
_geom_bond_atom_site_label_1
_geom_bond_atom_site_label_2
_geom_bond_distance
Mo1 C2 1.944(2)
Mo1 C1 1.953(2)
Mo1 N1 2.2377(17)
Mo1 C37 2.280(12)
Mo1 C36 2.283(6)
Mo1 C35 2.289(10)
Mo1 C34 2.315(6)
Mo1 C33 2.324(8)
Mo1 C13 2.374(6)
Mo1 C17 2.384(4)
Mo1 C16 2.387(4)
Mo1 C14 2.389(4)
Si1 C4 1.888(3)
Si1 C5 1.897(3)
Si1 C3 1.899(3)
O1 C1 1.155(3)
O2 C2 1.167(3)
N1 C10 1.353(3)
N1 C6 1.354(3)
N2 C8 1.351(3)
N2 C12 1.453(3)
N2 C11 1.456(3)
C3 H3A 0.9800
C3 H3B 0.9800
C3 H3C 0.9800
C4 H4A 0.9800
C4 H4B 0.9800
C4 H4C 0.9800
C5 H5A 0.9800
C5 H5B 0.9800
C5 H5C 0.9800
C6 C7 1.375(3)
C6 H6 0.9500
C7 C8 1.412(3)
C7 H7 0.9500
C8 C9 1.413(3)
C9 C10 1.373(3)
C9 H9 0.9500
C10 H10 0.9500
C11 H11A 0.9800
C11 H11B 0.9800
C11 H11C 0.9800
C12 H12A 0.9800
C12 H12B 0.9800
C12 H12C 0.9800
C13 C14 1.420(7)
C13 C17 1.433(8)
C13 C18 1.508(5)
C14 C15 1.417(7)
C14 C19 1.494(5)
C15 C16 1.423(6)
C15 C20 1.503(5)
C16 C17 1.412(6)
C16 C21 1.514(5)
C17 C22 1.520(6)
C18 H18A 0.9800
C18 H18B 0.9800
C18 H18C 0.9800
C19 H19A 0.9800
C19 H19B 0.9800
C19 H19C 0.9800
C20 H20A 0.9800
C20 H20B 0.9800
C20 H20C 0.9800
C21 H21A 0.9800
C21 H21B 0.9800
C21 H21C 0.9800
C22 H22A 0.9800
C22 H22B 0.9800
C22 H22C 0.9800
C33 C34 1.406(10)
C33 C37 1.434(13)
C33 C38 1.513(7)
C34 C35 1.425(10)
C34 C39 1.520(7)
C35 C36 1.403(10)
C35 C40 1.518(8)
C36 C37 1.396(17)
C36 C41 1.513(7)
C37 C42 1.512(8)
C38 H38A 0.9800
C38 H38B 0.9800
C38 H38C 0.9800
C39 H39A 0.9800
C39 H39B 0.9800
C39 H39C 0.9800
C40 H40A 0.9800
C40 H40B 0.9800
C40 H40C 0.9800
C41 H41A 0.9800
C41 H41B 0.9800
C41 H41C 0.9800
C42 H42A 0.9800
C42 H42B 0.9800
C42 H42C 0.9800
